data_2207312
loop_
_publ_author_name
'Cai, Lei'
'Zhu, Long-Guan'

_publ_section_title
;
 Diaqua(1,10-phenanthroline)(3-sulfonatobenzoato)copper(II) monohydrate
;
_journal_coeditor_code NG6211
_journal_issue 11
_journal_name_full 'Acta Crystallographica Section E'
_journal_page_first m2184
_journal_page_last m2186
_journal_paper_doi 10.1107/S1600536805030989
_journal_volume 61
_journal_year 2005
_chemical_formula_iupac '[Cu (C7 H4 O5 S) (C12 H8 N2) (H2 O)2], H2 O'
_chemical_formula_moiety 'C19 H16 Cu N2 O7 S, H2 O'
_chemical_formula_sum 'C19 H18 Cu N2 O8 S'
_chemical_formula_weight 497.95
_chemical_name_systematic
;
Diaqua(1,10-phenanthroline)(3-sulfonatobenzoato)copper(II) monohydrate
;
_space_group_IT_number 2
_symmetry_cell_setting triclinic
_symmetry_space_group_name_Hall '-P 1'
_symmetry_space_group_name_H-M 'P -1'
_atom_sites_solution_hydrogens geom
_atom_sites_solution_primary direct
_atom_sites_solution_secondary difmap
_audit_creation_method SHELXL-97
_cell_angle_alpha 79.1230(10)
_cell_angle_beta 84.5850(10)
_cell_angle_gamma 67.5000(10)
_cell_formula_units_Z 2
_cell_length_a 8.6047(9)
_cell_length_b 10.5469(11)
_cell_length_c 11.7021(13)
_cell_measurement_reflns_used 3706
_cell_measurement_temperature 295(2)
_cell_measurement_theta_max 28.1
_cell_measurement_theta_min 2.5
_cell_volume 963.25(18)
_computing_cell_refinement 'SAINT (Bruker, 2002)'
_computing_data_collection 'SMART (Bruker, 2002)'
_computing_data_reduction SAINT
_computing_molecular_graphics 'ORTEP-3 for Windows (Farrugia, 1997)'
_computing_publication_material 'WinGX (Farrugia, 1999)'
_computing_structure_refinement 'SHELXL97 (Sheldrick, 1997)'
_computing_structure_solution 'SHELXS97 (Sheldrick, 1997)'
_diffrn_ambient_temperature 295(2)
_diffrn_measured_fraction_theta_full 0.985
_diffrn_measured_fraction_theta_max 0.985
_diffrn_measurement_device_type 'Bruker APEX area-detector'
_diffrn_measurement_method '\f and \w'
_diffrn_radiation_monochromator graphite
_diffrn_radiation_source 'fine-focus sealed tube'
_diffrn_radiation_type MoK\a
_diffrn_radiation_wavelength 0.71073
_diffrn_reflns_av_R_equivalents 0.0215
_diffrn_reflns_av_sigmaI/netI 0.0319
_diffrn_reflns_limit_h_max 10
_diffrn_reflns_limit_h_min -10
_diffrn_reflns_limit_k_max 12
_diffrn_reflns_limit_k_min -12
_diffrn_reflns_limit_l_max 14
_diffrn_reflns_limit_l_min -14
_diffrn_reflns_number 7553
_diffrn_reflns_theta_full 26.00
_diffrn_reflns_theta_max 26.00
_diffrn_reflns_theta_min 1.77
_diffrn_standards_number 0
_exptl_absorpt_coefficient_mu 1.296
_exptl_absorpt_correction_T_max 0.8706
_exptl_absorpt_correction_T_min 0.6972
_exptl_absorpt_correction_type multi-scan
_exptl_absorpt_process_details '(SADABS; Bruker, 2002)'
_exptl_crystal_colour blue
_exptl_crystal_density_diffrn 1.717
_exptl_crystal_density_method 'not measured'
_exptl_crystal_description plate
_exptl_crystal_F_000 510
_exptl_crystal_size_max 0.30
_exptl_crystal_size_mid 0.13
_exptl_crystal_size_min 0.11
_refine_diff_density_max 0.410
_refine_diff_density_min -0.318
_refine_ls_extinction_method none
_refine_ls_goodness_of_fit_ref 0.924
_refine_ls_hydrogen_treatment constr
_refine_ls_matrix_type full
_refine_ls_number_parameters 326
_refine_ls_number_reflns 3735
_refine_ls_number_restraints 45
_refine_ls_restrained_S_all 0.931
_refine_ls_R_factor_all 0.038
_refine_ls_R_factor_gt 0.033
_refine_ls_shift/su_max 0.000
_refine_ls_shift/su_mean 0.000
_refine_ls_structure_factor_coef Fsqd
_refine_ls_weighting_details 'calc w = 1/[\s^2^(Fo^2^)+(0.0579P)^2^+0.5382P] where P = (Fo^2^+2Fc^2^)/3'
_refine_ls_weighting_scheme calc
_refine_ls_wR_factor_gt 0.086
_refine_ls_wR_factor_ref 0.090
_reflns_number_gt 3288
_reflns_number_total 3735
_reflns_threshold_expression I>2\s(I)
_cod_data_source_file ng6211.cif
_cod_data_source_block I
_cod_database_code 2207312

loop_
_symmetry_equiv_pos_as_xyz
'x, y, z'
'-x, -y, -z'

loop_
_atom_site_label
_atom_site_fract_x
_atom_site_fract_y
_atom_site_fract_z
_atom_site_U_iso_or_equiv
_atom_site_adp_type
_atom_site_calc_flag
_atom_site_refinement_flags
_atom_site_occupancy
_atom_site_disorder_assembly
_atom_site_disorder_group
_atom_site_type_symbol
Cu1 0.56217(3) 0.28147(3) 0.64880(2) 0.02723(11) Uani d . 1 . . Cu
S1 0.36747(9) 0.23057(7) 0.09785(6) 0.04046(18) Uani d . 1 . . S
N1 0.7017(2) 0.10039(19) 0.59524(17) 0.0271(4) Uani d . 1 . . N
N2 0.7536(2) 0.2204(2) 0.75881(17) 0.0287(4) Uani d . 1 . . N
O1 0.4165(2) 0.32828(17) 0.51763(14) 0.0327(4) Uani d . 1 . . O
O2 0.2621(2) 0.55564(18) 0.50948(15) 0.0365(4) Uani d . 1 . . O
O3 0.4868(6) 0.2973(5) 0.0460(4) 0.0495(10) Uani d PU 0.830(13) A 1 O
O4 0.2656(7) 0.2245(8) 0.0137(5) 0.0786(17) Uani d PU 0.830(13) A 1 O
O5 0.4636(8) 0.0988(3) 0.1716(3) 0.0679(15) Uani d PU 0.830(13) A 1 O
O5' 0.361(3) 0.0988(14) 0.1411(18) 0.062(6) Uani d PU 0.170(13) A 2 O
O3' 0.511(2) 0.251(2) 0.080(2) 0.040(5) Uani d PU 0.170(13) A 2 O
O4' 0.257(3) 0.290(2) -0.0109(17) 0.046(5) Uani d PU 0.170(13) A 2 O
O6 0.4540(2) 0.46817(17) 0.68786(15) 0.0325(4) Uani d D 1 . . O
O7 0.4053(3) 0.1820(2) 0.77963(17) 0.0461(5) Uani d D 1 . . O
O8 0.3438(3) 0.5443(2) 0.89276(18) 0.0533(5) Uani d D 1 . . O
C1 0.6715(3) 0.0430(2) 0.5126(2) 0.0320(5) Uani d . 1 . . C
H1 0.5749 0.0911 0.4694 0.038 Uiso calc R 1 . . H
C2 0.7795(3) -0.0872(3) 0.4882(2) 0.0381(6) Uani d . 1 . . C
H2 0.7538 -0.1248 0.4301 0.046 Uiso calc R 1 . . H
C3 0.9226(3) -0.1589(3) 0.5499(2) 0.0384(6) Uani d . 1 . . C
H3 0.9952 -0.2456 0.5342 0.046 Uiso calc R 1 . . H
C4 0.9594(3) -0.1007(2) 0.6372(2) 0.0335(5) Uani d . 1 . . C
C5 1.1070(3) -0.1645(3) 0.7065(3) 0.0430(7) Uani d . 1 . . C
H5 1.1839 -0.2519 0.6958 0.052 Uiso calc R 1 . . H
C6 1.1370(3) -0.1010(3) 0.7866(3) 0.0439(7) Uani d . 1 . . C
H6 1.2354 -0.1442 0.8286 0.053 Uiso calc R 1 . . H
C7 1.0204(3) 0.0317(3) 0.8083(2) 0.0353(6) Uani d . 1 . . C
C8 1.0425(3) 0.1031(3) 0.8913(2) 0.0407(6) Uani d . 1 . . C
H8 1.1396 0.0662 0.9348 0.049 Uiso calc R 1 . . H
C9 0.9198(4) 0.2276(3) 0.9077(2) 0.0397(6) Uani d . 1 . . C
H9 0.9319 0.2747 0.9638 0.048 Uiso calc R 1 . . H
C10 0.7771(3) 0.2836(3) 0.8403(2) 0.0346(5) Uani d . 1 . . C
H10 0.6950 0.3684 0.8525 0.042 Uiso calc R 1 . . H
C11 0.8441(3) 0.0296(2) 0.6565(2) 0.0277(5) Uani d . 1 . . C
C12 0.8729(3) 0.0961(2) 0.7440(2) 0.0283(5) Uani d . 1 . . C
C13 0.3056(3) 0.4427(2) 0.47330(19) 0.0254(5) Uani d . 1 . . C
C14 0.2233(3) 0.4366(2) 0.3683(2) 0.0267(5) Uani d . 1 A . C
C15 0.3140(3) 0.3455(2) 0.2937(2) 0.0278(5) Uani d . 1 . . C
H15 0.4250 0.2874 0.3096 0.033 Uiso calc R 1 A . H
C16 0.2398(3) 0.3405(3) 0.1951(2) 0.0303(5) Uani d . 1 A . C
C17 0.0731(3) 0.4229(3) 0.1728(2) 0.0360(6) Uani d . 1 . . C
H17 0.0228 0.4178 0.1077 0.043 Uiso calc R 1 A . H
C18 -0.0179(3) 0.5129(3) 0.2483(2) 0.0368(6) Uani d . 1 A . C
H18 -0.1307 0.5674 0.2347 0.044 Uiso calc R 1 . . H
C19 0.0572(3) 0.5224(3) 0.3437(2) 0.0316(5) Uani d . 1 . . C
H19 -0.0036 0.5866 0.3918 0.038 Uiso calc R 1 A . H
H6A 0.383(3) 0.509(3) 0.6354(16) 0.050 Uiso d D 1 . . H
H6B 0.411(3) 0.487(3) 0.7535(12) 0.050 Uiso d D 1 . . H
H7A 0.458(3) 0.0949(11) 0.791(2) 0.050 Uiso d D 1 . . H
H7B 0.369(4) 0.209(2) 0.8436(15) 0.050 Uiso d D 1 . . H
H8A 0.376(4) 0.4665(17) 0.938(2) 0.050 Uiso d D 1 . . H
H8B 0.401(3) 0.590(2) 0.905(3) 0.050 Uiso d D 1 . . H

loop_
_atom_site_aniso_label
_atom_site_aniso_U_11
_atom_site_aniso_U_22
_atom_site_aniso_U_33
_atom_site_aniso_U_12
_atom_site_aniso_U_13
_atom_site_aniso_U_23
Cu1 0.02651(17) 0.02456(17) 0.02792(17) -0.00366(12) -0.00646(11) -0.00776(11)
S1 0.0476(4) 0.0400(4) 0.0364(4) -0.0148(3) -0.0019(3) -0.0157(3)
N1 0.0268(10) 0.0242(10) 0.0301(10) -0.0081(8) -0.0021(8) -0.0060(8)
N2 0.0303(10) 0.0300(10) 0.0257(10) -0.0112(8) -0.0026(8) -0.0037(8)
O1 0.0375(9) 0.0271(9) 0.0316(9) -0.0057(7) -0.0138(7) -0.0073(7)
O2 0.0372(9) 0.0309(9) 0.0345(9) -0.0007(7) -0.0083(7) -0.0114(7)
O3 0.051(2) 0.052(2) 0.041(2) -0.0152(18) 0.0049(16) -0.0075(17)
O4 0.061(2) 0.117(4) 0.078(3) -0.032(3) -0.004(2) -0.066(3)
O5 0.090(3) 0.0330(15) 0.067(2) -0.0090(16) 0.0044(19) -0.0103(13)
O5' 0.080(11) 0.036(6) 0.066(9) -0.019(6) 0.032(7) -0.015(5)
O3' 0.026(6) 0.054(9) 0.041(8) -0.013(6) -0.001(6) -0.015(6)
O4' 0.039(7) 0.059(9) 0.031(6) 0.003(6) -0.006(5) -0.026(6)
O6 0.0356(9) 0.0293(9) 0.0298(9) -0.0059(7) -0.0049(7) -0.0101(7)
O7 0.0509(12) 0.0377(10) 0.0420(11) -0.0122(9) 0.0091(9) -0.0024(9)
O8 0.0675(15) 0.0456(12) 0.0404(12) -0.0116(11) -0.0103(10) -0.0082(9)
C1 0.0320(12) 0.0284(12) 0.0362(13) -0.0107(10) -0.0024(10) -0.0075(10)
C2 0.0429(15) 0.0325(13) 0.0442(15) -0.0168(12) 0.0045(12) -0.0160(11)
C3 0.0382(14) 0.0241(12) 0.0508(16) -0.0093(11) 0.0081(12) -0.0106(11)
C4 0.0308(12) 0.0264(12) 0.0395(14) -0.0088(10) 0.0039(10) -0.0031(10)
C5 0.0310(13) 0.0295(13) 0.0553(17) -0.0002(11) -0.0025(12) 0.0010(12)
C6 0.0293(13) 0.0392(15) 0.0517(17) -0.0048(11) -0.0105(12) 0.0070(13)
C7 0.0304(12) 0.0381(14) 0.0348(13) -0.0138(11) -0.0064(10) 0.0054(11)
C8 0.0376(14) 0.0478(16) 0.0373(14) -0.0198(12) -0.0152(11) 0.0067(12)
C9 0.0512(16) 0.0452(15) 0.0289(13) -0.0250(13) -0.0105(11) -0.0013(11)
C10 0.0406(14) 0.0360(13) 0.0300(13) -0.0165(11) -0.0037(10) -0.0060(10)
C11 0.0258(11) 0.0251(11) 0.0293(12) -0.0082(9) 0.0001(9) -0.0011(9)
C12 0.0264(11) 0.0296(12) 0.0266(12) -0.0099(10) -0.0026(9) 0.0009(9)
C13 0.0226(11) 0.0284(12) 0.0244(11) -0.0086(9) 0.0007(9) -0.0051(9)
C14 0.0282(11) 0.0266(11) 0.0259(11) -0.0117(9) -0.0014(9) -0.0022(9)
C15 0.0286(11) 0.0272(12) 0.0272(12) -0.0103(9) -0.0047(9) -0.0020(9)
C16 0.0355(13) 0.0320(12) 0.0263(12) -0.0157(10) -0.0017(10) -0.0051(9)
C17 0.0383(14) 0.0442(15) 0.0300(13) -0.0201(12) -0.0102(10) -0.0020(11)
C18 0.0249(12) 0.0405(14) 0.0399(14) -0.0083(11) -0.0091(10) 0.0010(11)
C19 0.0263(12) 0.0314(13) 0.0331(13) -0.0072(10) -0.0014(10) -0.0035(10)

loop_
_atom_type_symbol
_atom_type_description
_atom_type_scat_dispersion_real
_atom_type_scat_dispersion_imag
_atom_type_scat_source
C C 0.0033 0.0016 'International Tables Vol C Tables 4.2.6.8 and 6.1.1.4'
H H 0.0000 0.0000 'International Tables Vol C Tables 4.2.6.8 and 6.1.1.4'
Cu Cu 0.3201 1.2651 'International Tables Vol C Tables 4.2.6.8 and 6.1.1.4'
N N 0.0061 0.0033 'International Tables Vol C Tables 4.2.6.8 and 6.1.1.4'
O O 0.0106 0.0060 'International Tables Vol C Tables 4.2.6.8 and 6.1.1.4'
S S 0.1246 0.1234 'International Tables Vol C Tables 4.2.6.8 and 6.1.1.4'

loop_
_geom_angle_atom_site_label_1
_geom_angle_atom_site_label_2
_geom_angle_atom_site_label_3
_geom_angle
_geom_angle_publ_flag
O1 Cu1 O6 91.97(7) yes
O1 Cu1 N1 89.23(7) yes
O6 Cu1 N1 170.77(8) yes
O1 Cu1 N2 167.56(8) yes
O6 Cu1 N2 95.26(7) yes
N1 Cu1 N2 82.04(8) yes
O1 Cu1 O7 95.96(8) yes
O6 Cu1 O7 95.93(7) yes
N1 Cu1 O7 93.04(7) yes
N2 Cu1 O7 93.35(8) yes
O3' S1 O4 127.4(9) ?
O3' S1 O5' 122.5(10) ?
O4 S1 O5' 80.6(11) ?
O3' S1 O5 86.3(9) ?
O4 S1 O5 117.1(3) ?
O4 S1 O3 112.0(3) ?
O5' S1 O3 141.3(9) ?
O5 S1 O3 107.8(2) ?
O3' S1 O4' 111.8(11) ?
O5' S1 O4' 106.4(11) ?
O5 S1 O4' 142.1(8) ?
O3 S1 O4' 92.0(9) ?
O3' S1 C16 108.1(9) ?
O4 S1 C16 109.1(2) ?
O5' S1 C16 105.4(6) ?
O5 S1 C16 105.52(15) ?
O3 S1 C16 104.39(19) ?
O4' S1 C16 100.1(7) ?
C1 N1 C11 118.0(2) ?
C1 N1 Cu1 129.34(16) ?
C11 N1 Cu1 112.62(15) ?
C10 N2 C12 117.8(2) ?
C10 N2 Cu1 129.90(17) ?
C12 N2 Cu1 112.28(15) ?
C13 O1 Cu1 131.38(15) ?
Cu1 O6 H6A 103(2) ?
Cu1 O6 H6B 125(2) ?
H6A O6 H6B 110.6(16) ?
Cu1 O7 H7A 108(2) ?
Cu1 O7 H7B 122(2) ?
H7A O7 H7B 110.1(16) ?
H8A O8 H8B 109.1(16) ?
N1 C1 C2 122.4(2) ?
N1 C1 H1 118.8 ?
C2 C1 H1 118.8 ?
C3 C2 C1 119.7(2) ?
C3 C2 H2 120.2 ?
C1 C2 H2 120.2 ?
C2 C3 C4 119.4(2) ?
C2 C3 H3 120.3 ?
C4 C3 H3 120.3 ?
C11 C4 C3 117.2(2) ?
C11 C4 C5 118.1(2) ?
C3 C4 C5 124.7(2) ?
C6 C5 C4 121.7(2) ?
C6 C5 H5 119.2 ?
C4 C5 H5 119.2 ?
C5 C6 C7 121.1(2) ?
C5 C6 H6 119.4 ?
C7 C6 H6 119.4 ?
C12 C7 C8 116.9(2) ?
C12 C7 C6 118.9(2) ?
C8 C7 C6 124.2(2) ?
C9 C8 C7 119.3(2) ?
C9 C8 H8 120.3 ?
C7 C8 H8 120.3 ?
C8 C9 C10 119.9(2) ?
C8 C9 H9 120.0 ?
C10 C9 H9 120.0 ?
N2 C10 C9 122.4(2) ?
N2 C10 H10 118.8 ?
C9 C10 H10 118.8 ?
N1 C11 C4 123.2(2) ?
N1 C11 C12 116.3(2) ?
C4 C11 C12 120.5(2) ?
N2 C12 C7 123.6(2) ?
N2 C12 C11 116.8(2) ?
C7 C12 C11 119.6(2) ?
O2 C13 O1 125.8(2) ?
O2 C13 C14 119.2(2) ?
O1 C13 C14 115.0(2) ?
C15 C14 C19 119.3(2) ?
C15 C14 C13 119.6(2) ?
C19 C14 C13 121.1(2) ?
C14 C15 C16 120.1(2) ?
C14 C15 H15 119.9 ?
C16 C15 H15 119.9 ?
C17 C16 C15 120.5(2) ?
C17 C16 S1 121.69(19) ?
C15 C16 S1 117.80(19) ?
C16 C17 C18 119.2(2) ?
C16 C17 H17 120.4 ?
C18 C17 H17 120.4 ?
C19 C18 C17 120.5(2) ?
C19 C18 H18 119.7 ?
C17 C18 H18 119.7 ?
C18 C19 C14 120.3(2) ?
C18 C19 H19 119.9 ?
C14 C19 H19 119.9 ?

loop_
_geom_bond_atom_site_label_1
_geom_bond_atom_site_label_2
_geom_bond_distance
_geom_bond_publ_flag
Cu1 O1 1.9427(16) yes
Cu1 O6 1.9518(17) yes
Cu1 O7 2.3141(19) yes
Cu1 N1 2.0090(19) yes
Cu1 N2 2.0150(19) yes
S1 O3' 1.33(2) ?
S1 O4 1.404(5) ?
S1 O5' 1.407(15) ?
S1 O5 1.471(4) ?
S1 O3 1.481(5) ?
S1 O4' 1.544(19) ?
S1 C16 1.771(2) ?
N1 C1 1.326(3) ?
N1 C11 1.355(3) ?
N2 C10 1.332(3) ?
N2 C12 1.352(3) ?
O1 C13 1.270(3) ?
O2 C13 1.248(3) ?
O6 H6A 0.841(10) ?
O6 H6B 0.845(10) ?
O7 H7A 0.845(10) ?
O7 H7B 0.842(10) ?
O8 H8A 0.848(10) ?
O8 H8B 0.85(3) ?
C1 C2 1.397(3) ?
C1 H1 0.9300 ?
C2 C3 1.363(4) ?
C2 H2 0.9300 ?
C3 C4 1.402(4) ?
C3 H3 0.9300 ?
C4 C11 1.399(3) ?
C4 C5 1.435(4) ?
C5 C6 1.344(4) ?
C5 H5 0.9300 ?
C6 C7 1.429(4) ?
C6 H6 0.9300 ?
C7 C12 1.401(3) ?
C7 C8 1.404(4) ?
C8 C9 1.368(4) ?
C8 H8 0.9300 ?
C9 C10 1.389(4) ?
C9 H9 0.9300 ?
C10 H10 0.9300 ?
C11 C12 1.432(3) ?
C13 C14 1.499(3) ?
C14 C15 1.381(3) ?
C14 C19 1.391(3) ?
C15 C16 1.389(3) ?
C15 H15 0.9300 ?
C16 C17 1.383(4) ?
C17 C18 1.383(4) ?
C17 H17 0.9300 ?
C18 C19 1.379(4) ?
C18 H18 0.9300 ?
C19 H19 0.9300 ?

loop_
_geom_hbond_atom_site_label_D
_geom_hbond_atom_site_label_H
_geom_hbond_atom_site_label_A
_geom_hbond_site_symmetry_A
_geom_hbond_distance_DH
_geom_hbond_distance_HA
_geom_hbond_distance_DA
_geom_hbond_angle_DHA
_geom_hbond_publ_flag
O6 H6A O2 . 0.841(10) 1.766(11) 2.587(2) 165(3) yes
O6 H6B O8 . 0.845(10) 1.811(11) 2.647(3) 170(3) yes
O7 H7A O5 2_656 0.845(10) 1.867(12) 2.701(3) 169(3) yes
O7 H7A O5' 2_656 0.845(10) 2.10(3) 2.904(19) 158(3) yes
O7 H7B O4' 1_556 0.842(10) 2.04(2) 2.877(19) 173(3) yes
O7 H7B O4 1_556 0.842(10) 2.111(15) 2.929(6) 163(3) yes
O8 H8A O3 1_556 0.848(10) 1.940(13) 2.778(6) 169(3) yes
O8 H8A O4' 1_556 0.848(10) 2.41(3) 3.04(3) 132(2) yes
O8 H8A O3' 1_556 0.848(10) 2.49(3) 3.33(3) 170(2) yes
O8 H8B O3 2_666 0.85(3) 1.978(13) 2.817(6) 171(3) yes
O8 H8B O3' 2_666 0.85(3) 2.12(3) 2.95(2) 166(3) yes

loop_
_geom_torsion_atom_site_label_1
_geom_torsion_atom_site_label_2
_geom_torsion_atom_site_label_3
_geom_torsion_atom_site_label_4
_geom_torsion
O1 Cu1 N1 C1 -9.0(2)
N2 Cu1 N1 C1 179.9(2)
O7 Cu1 N1 C1 86.9(2)
O1 Cu1 N1 C11 172.32(16)
N2 Cu1 N1 C11 1.21(15)
O7 Cu1 N1 C11 -91.75(16)
O1 Cu1 N2 C10 133.7(3)
O6 Cu1 N2 C10 8.4(2)
N1 Cu1 N2 C10 179.6(2)
O7 Cu1 N2 C10 -87.8(2)
O1 Cu1 N2 C12 -46.1(4)
O6 Cu1 N2 C12 -171.42(16)
N1 Cu1 N2 C12 -0.31(15)
O7 Cu1 N2 C12 92.30(16)
O6 Cu1 O1 C13 5.1(2)
N1 Cu1 O1 C13 -165.7(2)
N2 Cu1 O1 C13 -120.4(3)
O7 Cu1 O1 C13 101.3(2)
C11 N1 C1 C2 0.8(4)
Cu1 N1 C1 C2 -177.76(18)
N1 C1 C2 C3 -0.6(4)
C1 C2 C3 C4 0.0(4)
C2 C3 C4 C11 0.4(4)
C2 C3 C4 C5 -178.9(2)
C11 C4 C5 C6 -1.2(4)
C3 C4 C5 C6 178.0(3)
C4 C5 C6 C7 1.7(4)
C5 C6 C7 C12 -0.3(4)
C5 C6 C7 C8 179.2(3)
C12 C7 C8 C9 1.8(4)
C6 C7 C8 C9 -177.8(2)
C7 C8 C9 C10 -1.6(4)
C12 N2 C10 C9 1.3(4)
Cu1 N2 C10 C9 -178.60(18)
C8 C9 C10 N2 0.0(4)
C1 N1 C11 C4 -0.4(3)
Cu1 N1 C11 C4 178.44(18)
C1 N1 C11 C12 179.3(2)
Cu1 N1 C11 C12 -1.9(3)
C3 C4 C11 N1 -0.2(4)
C5 C4 C11 N1 179.1(2)
C3 C4 C11 C12 -179.9(2)
C5 C4 C11 C12 -0.5(3)
C10 N2 C12 C7 -1.0(3)
Cu1 N2 C12 C7 178.87(18)
C10 N2 C12 C11 179.5(2)
Cu1 N2 C12 C11 -0.6(3)
C8 C7 C12 N2 -0.5(4)
C6 C7 C12 N2 179.1(2)
C8 C7 C12 C11 179.0(2)
C6 C7 C12 C11 -1.5(3)
N1 C11 C12 N2 1.7(3)
C4 C11 C12 N2 -178.6(2)
N1 C11 C12 C7 -177.8(2)
C4 C11 C12 C7 1.9(3)
Cu1 O1 C13 O2 -1.9(4)
Cu1 O1 C13 C14 178.00(15)
O2 C13 C14 C15 147.9(2)
O1 C13 C14 C15 -32.0(3)
O2 C13 C14 C19 -31.4(3)
O1 C13 C14 C19 148.7(2)
C19 C14 C15 C16 0.3(3)
C13 C14 C15 C16 -179.0(2)
C14 C15 C16 C17 -2.3(4)
C14 C15 C16 S1 175.53(18)
O3' S1 C16 C17 131.7(11)
O4 S1 C16 C17 -10.6(4)
O5' S1 C16 C17 -95.8(14)
O5 S1 C16 C17 -137.2(3)
O3 S1 C16 C17 109.3(3)
O4' S1 C16 C17 14.6(10)
O3' S1 C16 C15 -46.1(11)
O4 S1 C16 C15 171.7(4)
O5' S1 C16 C15 86.5(14)
O5 S1 C16 C15 45.0(3)
O3 S1 C16 C15 -68.5(3)
O4' S1 C16 C15 -163.2(10)
C15 C16 C17 C18 1.5(4)
S1 C16 C17 C18 -176.2(2)
C16 C17 C18 C19 1.2(4)
C17 C18 C19 C14 -3.2(4)
C15 C14 C19 C18 2.4(4)
C13 C14 C19 C18 -178.3(2)
